data_2001887
loop_
_publ_author_name
'Rivero, B. E.'
'Bianchet, M. A.'
'Bravo, R. D.'

_publ_section_title
;
 Structure of 6-chloro-3,4-dihydro-1<i>H</i>-2,3-benzothiazine
 2,2-dioxide
;
_journal_issue 3
_journal_name_full 'Acta Crystallographica Section C'
_journal_page_first 546
_journal_page_last 548
_journal_paper_doi 10.1107/S0108270192007042
_journal_volume 49
_journal_year 1993
_chemical_formula_sum 'C8 H8 Cl N O2 S'
_chemical_formula_weight 217.68
_symmetry_cell_setting monoclinic
_symmetry_space_group_name_Hall '-P 2ybc'
_symmetry_space_group_name_H-M 'P 1 21/c 1'
_cell_angle_alpha 90
_cell_angle_beta 113.00(5)
_cell_angle_gamma 90
_cell_formula_units_Z 4
_cell_length_a 10.860(2)
_cell_length_b 9.849(9)
_cell_length_c 9.360(3)
_cell_volume 921.6(10)
_diffrn_radiation_type Mo
_diffrn_radiation_wavelength 0.71073
_exptl_absorpt_coefficient_mu 0.594
_exptl_crystal_density_diffrn 1.569
_exptl_crystal_F_000 448
_cod_data_source_file gr0195.cif
_cod_data_source_block gr0195_structure_1_of_1
_cod_original_cell_volume 921.0(10)
_cod_original_formula_sum 'C8 H8 Cl1 N1 O2 S1'
_cod_database_code 2001887

loop_
_atom_site_label
_atom_site_fract_x
_atom_site_fract_y
_atom_site_fract_z
C(1) .6312(3) .7009(4) .2116(4)
S(2) .49760(10) .59730(10) .20670(10)
O(1) .4000(3) .5872(3) .0513(3)
O(2) .4551(3) .6401(3) .3259(3)
N(3) .5681(3) .4509(3) .2555(4)
C(4) .6783(4) .4451(4) .4096(4)
C(5) .8900(4) .5523(4) .5848(4)
C(6) .9765(4) .6600(5) .6333(4)
C(7) .9530(4) .7774(6) .5537(5)
C(8) .8392(4) .7895(4) .4199(5)
C(9) .7500(4) .6835(4) .3641(4)
C(10) .7747(3) .5633(4) .4492(4)
Cl(1) 1.12280(10) .6411(2) .80180(10)
H(11) .6031(3) .7941(4) .2005(4)
H(12) .6566(3) .6763(4) .1277(4)
H(31) .583(5) .415(4) .178(5)
H(41) .6398(4) .4414(4) .4861(4)
H(42) .7283(4) .3635(4) .4148(4)
H(51) .9088(4) .4696(4) .6437(4)
H(71) 1.0143(4) .8520(6) .5899(5)
H(81) .8215(4) .8736(4) .3637(5)

loop_
_geom_bond_atom_site_label_1
_geom_bond_atom_site_label_2
_geom_bond_distance
C(1) S(2) 1.760(4)
S(2) O(1) 1.430(2)
S(2) N(3) 1.613(4)
N(3) H(31) 0.88(5)
C(5) C(10) 1.396(4)
C(9) C(10) 1.393(5)
C(7) C(8) 1.379(6)
C(6) Cl(1) 1.757(3)
C(1) C(9) 1.515(4)
S(2) O(2) 1.428(4)
N(3) C(4) 1.472(4)
C(4) C(10) 1.512(5)
C(6) C(7) 1.345(7)
C(5) C(6) 1.371(6)
C(8) C(9) 1.381(5)
